data_7212421
loop_
_publ_author_name
'Yang, Yong'
'Xue, Min'
'Chen, Chuan-Feng'

_publ_section_title
;
 Nanotoroidal tubule assembled from a functionalized oxacalix[4]arene
;
_journal_issue 11
_journal_name_full CrystEngComm
_journal_page_first 3502
_journal_paper_doi 10.1039/b927446d
_journal_volume 12
_journal_year 2010
_chemical_formula_sum 'C34 H24 N4 O20.5'
_chemical_formula_weight 816.57
_chemical_name_systematic
;
?
;
_space_group_IT_number 2
_symmetry_cell_setting triclinic
_symmetry_space_group_name_Hall '-P 1'
_symmetry_space_group_name_H-M 'P -1'
_atom_sites_solution_hydrogens geom
_atom_sites_solution_primary direct
_atom_sites_solution_secondary difmap
_audit_creation_method SHELXL-97
_cell_angle_alpha 108.497(4)
_cell_angle_beta 101.088(4)
_cell_angle_gamma 91.485(4)
_cell_formula_units_Z 2
_cell_length_a 9.288(2)
_cell_length_b 14.508(3)
_cell_length_c 14.752(3)
_cell_measurement_reflns_used 1728
_cell_measurement_temperature 294(2)
_cell_measurement_theta_max 22.55
_cell_measurement_theta_min 2.24
_cell_volume 1841.9(7)
_computing_cell_refinement 'Bruker SMART'
_computing_data_collection 'Bruker SMART'
_computing_data_reduction 'Bruker SAINT'
_computing_molecular_graphics 'Bruker SHELXTL'
_computing_publication_material 'Bruker SHELXTL'
_computing_structure_refinement 'SHELXL-97 (Sheldrick, 1997)'
_computing_structure_solution 'SHELXS-97 (Sheldrick, 1990)'
_diffrn_ambient_temperature 294(2)
_diffrn_measured_fraction_theta_full 0.986
_diffrn_measured_fraction_theta_max 0.986
_diffrn_measurement_device_type 'CCD area detector'
_diffrn_measurement_method 'phi and omega scans'
_diffrn_radiation_monochromator graphite
_diffrn_radiation_source 'fine-focus sealed tube'
_diffrn_radiation_type MoK\a
_diffrn_radiation_wavelength 0.71073
_diffrn_reflns_av_R_equivalents 0.0302
_diffrn_reflns_av_sigmaI/netI 0.0842
_diffrn_reflns_limit_h_max 11
_diffrn_reflns_limit_h_min -10
_diffrn_reflns_limit_k_max 16
_diffrn_reflns_limit_k_min -17
_diffrn_reflns_limit_l_max 17
_diffrn_reflns_limit_l_min -12
_diffrn_reflns_number 9352
_diffrn_reflns_theta_full 25.01
_diffrn_reflns_theta_max 25.01
_diffrn_reflns_theta_min 2.42
_exptl_absorpt_coefficient_mu 0.125
_exptl_absorpt_correction_T_max 1.000000
_exptl_absorpt_correction_T_min 0.616876
_exptl_absorpt_correction_type multi-scan
_exptl_absorpt_process_details SADABS
_exptl_crystal_density_diffrn 1.472
_exptl_crystal_density_meas ?
_exptl_crystal_density_method 'not measured'
_exptl_crystal_F_000 840
_exptl_crystal_size_max 0.30
_exptl_crystal_size_mid 0.26
_exptl_crystal_size_min 0.10
_refine_diff_density_max 0.873
_refine_diff_density_min -0.365
_refine_diff_density_rms 0.068
_refine_ls_extinction_method none
_refine_ls_goodness_of_fit_ref 1.077
_refine_ls_hydrogen_treatment constr
_refine_ls_matrix_type full
_refine_ls_number_parameters 554
_refine_ls_number_reflns 6402
_refine_ls_number_restraints 41
_refine_ls_restrained_S_all 1.098
_refine_ls_R_factor_all 0.1491
_refine_ls_R_factor_gt 0.0690
_refine_ls_shift/su_max 0.004
_refine_ls_shift/su_mean 0.000
_refine_ls_structure_factor_coef Fsqd
_refine_ls_weighting_details 'calc w=1/[\s^2^(Fo^2^)+(0.1000P)^2^+0.0000P] where P=(Fo^2^+2Fc^2^)/3'
_refine_ls_weighting_scheme calc
_refine_ls_wR_factor_gt 0.1694
_refine_ls_wR_factor_ref 0.2146
_reflns_number_gt 3122
_reflns_number_total 6402
_reflns_threshold_expression >2sigma(I)
_cod_data_source_file b927446d.txt
_cod_data_source_block 50803d
_cod_depositor_comments
;
The following automatic conversions were performed:

'_symmetry_cell_setting' value 'Triclinic' changed to 'triclinic'
according to /home/saulius/struct/CIF-dictionaries/cif_core.dic
dictionary named 'cif_core.dic' version 2.4.2 from
2011-04-26.

'_exptl_absorpt_correction_type' value 'MULTI-SCAN'
changed to 'multi-scan' according to
/home/saulius/struct/CIF-dictionaries/cif_core.dic dictionary named
'cif_core.dic' version 2.4.2 from 2011-04-26.

Automatic conversion script
Id: cif_fix_values 1891 2012-01-12 08:04:46Z andrius 

The following automatic conversions were performed:

'_exptl_crystal_density_meas' value 'NONE' was changed to '?' - the
value is perceived as not measured.

Automatic conversion script
Id: cif_fix_values 3008 2015-01-20 13:52:24Z robertas 
;
_cod_original_sg_symbol_H-M P-1
_cod_original_formula_sum 'C34 H24 N4 O20.50'
_cod_database_code 7212421

loop_
_symmetry_equiv_pos_as_xyz
'x, y, z'
'-x, -y, -z'

loop_
_atom_site_label
_atom_site_type_symbol
_atom_site_fract_x
_atom_site_fract_y
_atom_site_fract_z
_atom_site_U_iso_or_equiv
_atom_site_adp_type
_atom_site_occupancy
_atom_site_symmetry_multiplicity
_atom_site_calc_flag
_atom_site_refinement_flags
O1 O 0.1386(7) 0.5350(4) 0.3030(3) 0.1176(19) Uani 1 1 d .
O2 O -0.0871(7) 0.5196(4) 0.2300(5) 0.138(2) Uani 1 1 d U
O3 O 0.2760(4) 0.4260(2) -0.0467(3) 0.0654(10) Uani 1 1 d .
O4 O 0.3888(4) 0.5575(2) -0.0499(3) 0.0618(10) Uani 1 1 d .
O5 O -0.0556(4) 0.6712(3) -0.1359(2) 0.0712(11) Uani 1 1 d .
O6 O -0.1012(4) 0.7767(2) -0.2162(2) 0.0669(10) Uani 1 1 d .
O7 O 0.1011(4) 1.1064(2) -0.0861(3) 0.0607(10) Uani 1 1 d .
O8 O 0.3140(4) 1.1488(2) 0.0216(3) 0.0706(11) Uani 1 1 d .
O9 O 0.6002(4) 1.1948(3) 0.1653(3) 0.0826(12) Uani 1 1 d .
O10 O 0.7783(5) 1.1769(3) 0.2728(3) 0.0894(14) Uani 1 1 d .
O11 O 0.5960(5) 1.2199(3) 0.5684(2) 0.0820(13) Uani 1 1 d .
O12 O 0.4542(4) 1.1028(3) 0.5699(2) 0.0671(11) Uani 1 1 d .
O13 O 0.1425(5) 1.1783(3) 0.4370(3) 0.0889(14) Uani 1 1 d .
O14 O -0.0716(4) 1.1602(2) 0.4782(2) 0.0660(10) Uani 1 1 d .
O15 O -0.3990(4) 0.8695(3) 0.2181(2) 0.0710(11) Uani 1 1 d .
O16 O -0.3241(4) 0.7398(3) 0.2565(2) 0.0643(10) Uani 1 1 d .
O17 O -0.0467(3) 0.7205(2) 0.2310(2) 0.0465(8) Uani 1 1 d .
O18 O 0.2232(3) 0.7026(2) -0.0210(2) 0.0469(8) Uani 1 1 d .
O19 O 0.4111(4) 1.0360(2) 0.1191(2) 0.0485(8) Uani 1 1 d .
O20 O 0.2729(3) 1.0092(2) 0.4102(2) 0.0489(8) Uani 1 1 d .
N1 N 0.0419(7) 0.5449(3) 0.2411(4) 0.0703(14) Uani 1 1 d .
N2 N 0.2985(4) 0.5153(3) -0.0233(3) 0.0460(10) Uani 1 1 d .
N3 N 0.6491(5) 1.1683(3) 0.2346(3) 0.0560(11) Uani 1 1 d .
N4 N 0.5097(5) 1.1474(3) 0.5268(3) 0.0501(10) Uani 1 1 d .
C1 C 0.0902(5) 0.7164(3) 0.1068(3) 0.0391(11) Uani 1 1 d .
H1 H 0.0634 0.7776 0.1061 0.047 Uiso 1 1 calc R
C2 C 0.0448(5) 0.6764(3) 0.1702(3) 0.0390(11) Uani 1 1 d .
C3 C 0.0841(5) 0.5850(3) 0.1709(3) 0.0450(11) Uani 1 1 d .
C4 C 0.1658(5) 0.5332(3) 0.1062(3) 0.0481(12) Uani 1 1 d .
H4 H 0.1894 0.4711 0.1053 0.058 Uiso 1 1 calc R
C5 C 0.2119(5) 0.5736(3) 0.0433(3) 0.0374(10) Uani 1 1 d .
C6 C 0.1760(5) 0.6662(3) 0.0436(3) 0.0360(10) Uani 1 1 d .
C7 C 0.2048(5) 0.8000(3) -0.0140(3) 0.0381(11) Uani 1 1 d .
C8 C 0.0962(5) 0.8213(3) -0.0809(3) 0.0380(11) Uani 1 1 d .
C9 C 0.1002(5) 0.9165(3) -0.0819(3) 0.0410(11) Uani 1 1 d .
H9 H 0.0305 0.9320 -0.1279 0.049 Uiso 1 1 calc R
C10 C 0.2046(5) 0.9898(3) -0.0168(3) 0.0376(11) Uani 1 1 d .
C11 C 0.3046(5) 0.9647(3) 0.0537(3) 0.0372(10) Uani 1 1 d .
C12 C 0.3069(5) 0.8702(3) 0.0532(3) 0.0434(11) Uani 1 1 d .
H12 H 0.3773 0.8539 0.0982 0.052 Uiso 1 1 calc R
C13 C -0.0252(5) 0.7474(3) -0.1465(3) 0.0459(12) Uani 1 1 d .
C14 C -0.2269(7) 0.7129(4) -0.2798(4) 0.083(2) Uani 1 1 d .
H14A H -0.1951 0.6515 -0.3142 0.124 Uiso 1 1 calc R
H14B H -0.2748 0.7422 -0.3260 0.124 Uiso 1 1 calc R
H14C H -0.2946 0.7024 -0.2417 0.124 Uiso 1 1 calc R
C15 C 0.2001(6) 1.0876(3) -0.0304(3) 0.0428(11) Uani 1 1 d .
C16 C 0.3259(7) 1.2450(3) 0.0109(4) 0.0686(16) Uani 1 1 d .
H16A H 0.2846 1.2401 -0.0555 0.103 Uiso 1 1 calc R
H16B H 0.4278 1.2697 0.0273 0.103 Uiso 1 1 calc R
H16C H 0.2732 1.2885 0.0539 0.103 Uiso 1 1 calc R
C17 C 0.4246(5) 1.0594(3) 0.2175(3) 0.0384(11) Uani 1 1 d .
C18 C 0.5462(5) 1.1252(3) 0.2759(3) 0.0401(11) Uani 1 1 d .
C19 C 0.5714(5) 1.1509(3) 0.3759(3) 0.0450(12) Uani 1 1 d .
H19 H 0.6524 1.1941 0.4140 0.054 Uiso 1 1 calc R
C20 C 0.4787(5) 1.1138(3) 0.4207(3) 0.0400(11) Uani 1 1 d .
C21 C 0.3569(5) 1.0478(3) 0.3634(3) 0.0401(11) Uani 1 1 d .
C22 C 0.3295(5) 1.0223(3) 0.2620(3) 0.0398(11) Uani 1 1 d .
H22 H 0.2471 0.9804 0.2240 0.048 Uiso 1 1 calc R
C23 C 0.1326(5) 0.9660(3) 0.3636(3) 0.0413(11) Uani 1 1 d .
C24 C 0.0121(6) 1.0202(3) 0.3801(3) 0.0453(12) Uani 1 1 d .
C25 C -0.1275(5) 0.9713(3) 0.3432(3) 0.0469(12) Uani 1 1 d .
H25 H -0.2092 1.0060 0.3527 0.056 Uiso 1 1 calc R
C26 C -0.1489(5) 0.8708(3) 0.2917(3) 0.0409(11) Uani 1 1 d .
C27 C -0.0256(5) 0.8200(3) 0.2781(3) 0.0368(10) Uani 1 1 d .
C28 C 0.1138(5) 0.8671(3) 0.3144(3) 0.0427(11) Uani 1 1 d .
H28 H 0.1955 0.8321 0.3057 0.051 Uiso 1 1 calc R
C29 C 0.0357(8) 1.1274(4) 0.4336(4) 0.0656(16) Uani 1 1 d .
C30 C -0.0445(9) 1.2686(4) 0.5248(5) 0.116(3) Uani 1 1 d .
H30A H 0.0566 1.2857 0.5586 0.175 Uiso 1 1 calc R
H30B H -0.1074 1.2905 0.5705 0.175 Uiso 1 1 calc R
H30C H -0.0654 1.2991 0.4753 0.175 Uiso 1 1 calc R
C31 C -0.3041(6) 0.8277(4) 0.2517(3) 0.0484(12) Uani 1 1 d .
C32 C -0.4701(6) 0.6885(5) 0.2140(4) 0.085(2) Uani 1 1 d .
H32A H -0.5424 0.7295 0.2394 0.127 Uiso 1 1 calc R
H32B H -0.4755 0.6296 0.2302 0.127 Uiso 1 1 calc R
H32C H -0.4889 0.6725 0.1442 0.127 Uiso 1 1 calc R
O21 O 0.5931(14) 0.3750(8) 0.3618(9) 0.136(4) Uani 0.50 1 d PDU
C33 C 0.688(2) 0.4164(15) 0.4480(14) 0.189(9) Uani 0.50 1 d PDU
H33A H 0.7551 0.3699 0.4618 0.227 Uiso 0.50 1 calc PR
H33B H 0.6355 0.4380 0.5006 0.227 Uiso 0.50 1 calc PR
C34 C 0.773(2) 0.5018(16) 0.4395(18) 0.187(9) Uani 0.50 1 d PDU
H34A H 0.8581 0.4817 0.4119 0.224 Uiso 0.50 1 calc PR
H34B H 0.8051 0.5518 0.5029 0.224 Uiso 0.50 1 calc PR
C35 C 0.664(2) 0.5386(13) 0.3720(15) 0.178(8) Uani 0.50 1 d PDU
H35A H 0.5914 0.5758 0.4040 0.213 Uiso 0.50 1 calc PR
H35B H 0.7102 0.5750 0.3388 0.213 Uiso 0.50 1 calc PR
C36 C 0.603(2) 0.4371(12) 0.3074(12) 0.158(7) Uani 0.50 1 d PDU
H36A H 0.5059 0.4392 0.2698 0.190 Uiso 0.50 1 calc PR
H36B H 0.6662 0.4116 0.2617 0.190 Uiso 0.50 1 calc PR

loop_
_atom_site_aniso_label
_atom_site_aniso_U_11
_atom_site_aniso_U_22
_atom_site_aniso_U_33
_atom_site_aniso_U_23
_atom_site_aniso_U_13
_atom_site_aniso_U_12
O1 0.187(6) 0.098(4) 0.065(3) 0.039(3) 0.001(3) -0.020(4)
O2 0.128(5) 0.157(5) 0.201(5) 0.129(4) 0.079(4) 0.031(4)
O3 0.084(3) 0.028(2) 0.086(3) 0.0115(17) 0.032(2) 0.0155(17)
O4 0.069(3) 0.052(2) 0.082(3) 0.0309(19) 0.039(2) 0.0191(19)
O5 0.095(3) 0.049(2) 0.066(2) 0.0274(18) -0.003(2) -0.009(2)
O6 0.065(2) 0.062(2) 0.069(2) 0.0345(19) -0.0172(18) -0.0120(19)
O7 0.071(3) 0.048(2) 0.074(2) 0.0371(18) 0.0103(19) 0.0209(18)
O8 0.090(3) 0.039(2) 0.080(2) 0.0311(18) -0.009(2) -0.001(2)
O9 0.079(3) 0.112(3) 0.069(3) 0.053(2) 0.008(2) -0.013(2)
O10 0.050(3) 0.148(4) 0.073(3) 0.043(3) 0.013(2) -0.005(3)
O11 0.100(3) 0.084(3) 0.043(2) 0.002(2) 0.010(2) -0.029(3)
O12 0.088(3) 0.074(3) 0.041(2) 0.0200(18) 0.0192(19) -0.005(2)
O13 0.096(3) 0.048(2) 0.113(3) 0.008(2) 0.033(3) -0.004(2)
O14 0.082(3) 0.049(2) 0.054(2) 0.0006(17) 0.0112(19) 0.020(2)
O15 0.052(2) 0.097(3) 0.062(2) 0.029(2) 0.0014(18) 0.029(2)
O16 0.042(2) 0.064(3) 0.076(2) 0.0098(19) 0.0101(17) 0.0011(18)
O17 0.050(2) 0.0353(18) 0.059(2) 0.0138(15) 0.0253(16) 0.0094(15)
O18 0.069(2) 0.0319(17) 0.0467(18) 0.0168(14) 0.0203(16) 0.0194(15)
O19 0.067(2) 0.0463(19) 0.0343(17) 0.0159(14) 0.0108(15) 0.0003(16)
O20 0.050(2) 0.057(2) 0.0385(17) 0.0178(15) 0.0063(15) -0.0071(16)
N1 0.093(4) 0.043(3) 0.088(4) 0.031(3) 0.035(3) 0.012(3)
N2 0.053(3) 0.035(2) 0.054(2) 0.0182(19) 0.014(2) 0.014(2)
N3 0.055(3) 0.070(3) 0.043(3) 0.018(2) 0.014(2) -0.001(2)
N4 0.052(3) 0.055(3) 0.038(2) 0.008(2) 0.009(2) 0.009(2)
C1 0.050(3) 0.026(2) 0.045(3) 0.015(2) 0.010(2) 0.012(2)
C2 0.041(3) 0.034(3) 0.045(3) 0.013(2) 0.012(2) 0.010(2)
C3 0.060(3) 0.032(3) 0.051(3) 0.020(2) 0.019(2) 0.005(2)
C4 0.057(3) 0.032(3) 0.063(3) 0.024(2) 0.015(2) 0.013(2)
C5 0.043(3) 0.028(2) 0.042(3) 0.012(2) 0.009(2) 0.009(2)
C6 0.044(3) 0.025(2) 0.040(2) 0.0122(19) 0.007(2) 0.009(2)
C7 0.056(3) 0.028(2) 0.037(2) 0.015(2) 0.019(2) 0.018(2)
C8 0.051(3) 0.033(3) 0.034(2) 0.0138(19) 0.014(2) 0.012(2)
C9 0.052(3) 0.042(3) 0.036(2) 0.018(2) 0.015(2) 0.017(2)
C10 0.054(3) 0.035(3) 0.034(2) 0.017(2) 0.021(2) 0.018(2)
C11 0.049(3) 0.036(3) 0.026(2) 0.0089(19) 0.009(2) 0.007(2)
C12 0.056(3) 0.045(3) 0.034(2) 0.021(2) 0.007(2) 0.015(2)
C13 0.062(3) 0.040(3) 0.044(3) 0.022(2) 0.016(2) 0.010(2)
C14 0.078(4) 0.076(4) 0.082(4) 0.034(3) -0.025(3) -0.023(3)
C15 0.059(3) 0.035(3) 0.040(3) 0.015(2) 0.018(2) 0.014(2)
C16 0.103(5) 0.034(3) 0.076(4) 0.028(3) 0.022(3) 0.007(3)
C17 0.048(3) 0.036(3) 0.035(3) 0.014(2) 0.010(2) 0.017(2)
C18 0.041(3) 0.044(3) 0.039(3) 0.015(2) 0.014(2) 0.008(2)
C19 0.044(3) 0.042(3) 0.044(3) 0.007(2) 0.008(2) 0.007(2)
C20 0.047(3) 0.042(3) 0.031(2) 0.011(2) 0.008(2) 0.008(2)
C21 0.047(3) 0.036(3) 0.041(3) 0.015(2) 0.013(2) 0.013(2)
C22 0.049(3) 0.034(3) 0.034(2) 0.0109(19) 0.004(2) 0.001(2)
C23 0.046(3) 0.049(3) 0.034(2) 0.019(2) 0.012(2) 0.007(2)
C24 0.059(3) 0.039(3) 0.037(3) 0.011(2) 0.008(2) 0.012(2)
C25 0.054(3) 0.047(3) 0.042(3) 0.014(2) 0.014(2) 0.025(2)
C26 0.038(3) 0.047(3) 0.038(3) 0.016(2) 0.006(2) 0.011(2)
C27 0.040(3) 0.036(3) 0.038(2) 0.014(2) 0.013(2) 0.009(2)
C28 0.045(3) 0.043(3) 0.044(3) 0.016(2) 0.013(2) 0.014(2)
C29 0.100(5) 0.047(4) 0.039(3) 0.005(2) 0.002(3) 0.024(4)
C30 0.160(8) 0.062(4) 0.102(5) -0.005(4) 0.020(5) 0.028(5)
C31 0.049(3) 0.055(3) 0.036(3) 0.006(2) 0.012(2) 0.013(3)
C32 0.057(4) 0.085(4) 0.089(4) -0.006(3) 0.022(3) -0.004(3)
O21 0.163(8) 0.117(7) 0.143(7) 0.061(6) 0.045(6) -0.038(6)
C33 0.209(13) 0.181(12) 0.195(12) 0.103(10) 0.013(9) 0.010(9)
C34 0.187(12) 0.181(12) 0.193(12) 0.080(9) 0.015(9) -0.009(9)
C35 0.194(12) 0.163(11) 0.196(12) 0.088(9) 0.041(9) 0.009(9)
C36 0.175(11) 0.157(11) 0.133(10) 0.042(8) 0.021(8) -0.016(9)

loop_
_atom_type_symbol
_atom_type_description
_atom_type_scat_dispersion_real
_atom_type_scat_dispersion_imag
_atom_type_scat_source
C C 0.0033 0.0016 'International Tables Vol C Tables 4.2.6.8 and 6.1.1.4'
H H 0.0000 0.0000 'International Tables Vol C Tables 4.2.6.8 and 6.1.1.4'
N N 0.0061 0.0033 'International Tables Vol C Tables 4.2.6.8 and 6.1.1.4'
O O 0.0106 0.0060 'International Tables Vol C Tables 4.2.6.8 and 6.1.1.4'

loop_
_geom_angle_atom_site_label_1
_geom_angle_atom_site_label_2
_geom_angle_atom_site_label_3
_geom_angle
C13 O6 C14 116.8(4)
C15 O8 C16 118.7(4)
C29 O14 C30 109.5(5)
C31 O16 C32 117.1(5)
C2 O17 C27 119.6(3)
C6 O18 C7 119.2(3)
C17 O19 C11 121.4(3)
C21 O20 C23 120.5(3)
O1 N1 O2 125.1(6)
O1 N1 C3 117.3(6)
O2 N1 C3 117.5(6)
O4 N2 O3 124.8(4)
O4 N2 C5 118.5(4)
O3 N2 C5 116.6(4)
O10 N3 O9 124.2(4)
O10 N3 C18 117.4(4)
O9 N3 C18 118.4(4)
O12 N4 O11 122.9(4)
O12 N4 C20 120.4(4)
O11 N4 C20 116.7(4)
C2 C1 C6 120.2(4)
C2 C1 H1 119.9
C6 C1 H1 119.9
C1 C2 O17 122.8(4)
C1 C2 C3 119.9(4)
O17 C2 C3 117.2(4)
C4 C3 C2 120.2(4)
C4 C3 N1 120.0(4)
C2 C3 N1 119.7(4)
C5 C4 C3 119.8(4)
C5 C4 H4 120.1
C3 C4 H4 120.1
C4 C5 C6 120.5(4)
C4 C5 N2 117.2(4)
C6 C5 N2 122.3(4)
O18 C6 C1 122.5(4)
O18 C6 C5 118.1(4)
C1 C6 C5 119.3(4)
C12 C7 C8 122.3(4)
C12 C7 O18 117.5(4)
C8 C7 O18 119.9(4)
C7 C8 C9 117.3(4)
C7 C8 C13 122.3(4)
C9 C8 C13 120.4(4)
C8 C9 C10 122.4(4)
C8 C9 H9 118.8
C10 C9 H9 118.8
C9 C10 C11 117.2(4)
C9 C10 C15 116.3(4)
C11 C10 C15 126.5(4)
C12 C11 O19 120.0(4)
C12 C11 C10 121.2(4)
O19 C11 C10 118.5(4)
C7 C12 C11 119.4(4)
C7 C12 H12 120.3
C11 C12 H12 120.3
O5 C13 O6 123.1(5)
O5 C13 C8 124.3(4)
O6 C13 C8 112.5(4)
O6 C14 H14A 109.5
O6 C14 H14B 109.5
H14A C14 H14B 109.5
O6 C14 H14C 109.5
H14A C14 H14C 109.5
H14B C14 H14C 109.5
O7 C15 O8 124.0(4)
O7 C15 C10 122.5(4)
O8 C15 C10 113.6(4)
O8 C16 H16A 109.5
O8 C16 H16B 109.5
H16A C16 H16B 109.5
O8 C16 H16C 109.5
H16A C16 H16C 109.5
H16B C16 H16C 109.5
O19 C17 C22 124.8(4)
O19 C17 C18 115.9(4)
C22 C17 C18 119.3(4)
C19 C18 C17 120.1(4)
C19 C18 N3 117.4(4)
C17 C18 N3 122.5(4)
C18 C19 C20 121.0(4)
C18 C19 H19 119.5
C20 C19 H19 119.5
C19 C20 C21 119.7(4)
C19 C20 N4 117.7(4)
C21 C20 N4 122.6(4)
O20 C21 C22 122.6(4)
O20 C21 C20 117.7(4)
C22 C21 C20 119.7(4)
C17 C22 C21 120.2(4)
C17 C22 H22 119.9
C21 C22 H22 119.9
C28 C23 O20 118.8(4)
C28 C23 C24 121.4(4)
O20 C23 C24 119.1(4)
C25 C24 C23 117.7(4)
C25 C24 C29 122.0(5)
C23 C24 C29 120.3(5)
C24 C25 C26 121.7(4)
C24 C25 H25 119.1
C26 C25 H25 119.1
C27 C26 C25 118.4(4)
C27 C26 C31 125.0(4)
C25 C26 C31 116.6(4)
C28 C27 O17 120.8(4)
C28 C27 C26 120.8(4)
O17 C27 C26 118.3(4)
C27 C28 C23 119.9(4)
C27 C28 H28 120.0
C23 C28 H28 120.0
O13 C29 O14 123.5(5)
O13 C29 C24 123.8(6)
O14 C29 C24 112.7(6)
O14 C30 H30A 109.5
O14 C30 H30B 109.5
H30A C30 H30B 109.5
O14 C30 H30C 109.5
H30A C30 H30C 109.5
H30B C30 H30C 109.5
O15 C31 O16 124.5(5)
O15 C31 C26 123.0(5)
O16 C31 C26 112.5(4)
O16 C32 H32A 109.5
O16 C32 H32B 109.5
H32A C32 H32B 109.5
O16 C32 H32C 109.5
H32A C32 H32C 109.5
H32B C32 H32C 109.5
C33 O21 C36 106.0(13)
O21 C33 C34 107.0(15)
O21 C33 H33A 110.3
C34 C33 H33A 110.3
O21 C33 H33B 110.3
C34 C33 H33B 110.3
H33A C33 H33B 108.6
C33 C34 C35 104.1(17)
C33 C34 H34A 110.9
C35 C34 H34A 110.9
C33 C34 H34B 110.9
C35 C34 H34B 110.9
H34A C34 H34B 108.9
C36 C35 C34 92.7(16)
C36 C35 H35A 113.2
C34 C35 H35A 113.2
C36 C35 H35B 113.2
C34 C35 H35B 113.2
H35A C35 H35B 110.5
O21 C36 C35 111.5(15)
O21 C36 H36A 109.3
C35 C36 H36A 109.3
O21 C36 H36B 109.3
C35 C36 H36B 109.3
H36A C36 H36B 108.0

loop_
_geom_bond_atom_site_label_1
_geom_bond_atom_site_label_2
_geom_bond_distance
O1 N1 1.198(6)
O2 N1 1.208(7)
O3 N2 1.231(4)
O4 N2 1.219(5)
O5 C13 1.200(5)
O6 C13 1.322(5)
O6 C14 1.440(6)
O7 C15 1.208(5)
O8 C15 1.305(5)
O8 C16 1.457(5)
O9 N3 1.216(5)
O10 N3 1.209(5)
O11 N4 1.218(5)
O12 N4 1.208(5)
O13 C29 1.205(7)
O14 C29 1.315(7)
O14 C30 1.495(7)
O15 C31 1.200(6)
O16 C31 1.311(6)
O16 C32 1.453(6)
O17 C2 1.376(5)
O17 C27 1.378(5)
O18 C6 1.358(5)
O18 C7 1.403(5)
O19 C17 1.361(5)
O19 C11 1.388(5)
O20 C21 1.352(5)
O20 C23 1.380(5)
N1 C3 1.447(6)
N2 C5 1.463(6)
N3 C18 1.454(6)
N4 C20 1.451(5)
C1 C2 1.369(6)
C1 C6 1.385(6)
C1 H1 0.9300
C2 C3 1.387(6)
C3 C4 1.379(6)
C4 C5 1.368(6)
C4 H4 0.9300
C5 C6 1.391(6)
C7 C12 1.366(6)
C7 C8 1.382(6)
C8 C9 1.386(6)
C8 C13 1.489(6)
C9 C10 1.391(6)
C9 H9 0.9300
C10 C11 1.401(6)
C10 C15 1.495(6)
C11 C12 1.370(6)
C12 H12 0.9300
C14 H14A 0.9600
C14 H14B 0.9600
C14 H14C 0.9600
C16 H16A 0.9600
C16 H16B 0.9600
C16 H16C 0.9600
C17 C22 1.387(6)
C17 C18 1.406(6)
C18 C19 1.372(6)
C19 C20 1.373(6)
C19 H19 0.9300
C20 C21 1.405(6)
C21 C22 1.392(6)
C22 H22 0.9300
C23 C28 1.376(6)
C23 C24 1.400(6)
C24 C25 1.384(6)
C24 C29 1.492(7)
C25 C26 1.403(6)
C25 H25 0.9300
C26 C27 1.390(6)
C26 C31 1.485(6)
C27 C28 1.373(6)
C28 H28 0.9300
C30 H30A 0.9600
C30 H30B 0.9600
C30 H30C 0.9600
C32 H32A 0.9600
C32 H32B 0.9600
C32 H32C 0.9600
O21 C33 1.348(10)
O21 C36 1.396(9)
C33 C34 1.501(10)
C33 H33A 0.9700
C33 H33B 0.9700
C34 C35 1.509(10)
C34 H34A 0.9700
C34 H34B 0.9700
C35 C36 1.501(10)
C35 H35A 0.9700
C35 H35B 0.9700
C36 H36A 0.9700
C36 H36B 0.9700

loop_
_geom_torsion_atom_site_label_1
_geom_torsion_atom_site_label_2
_geom_torsion_atom_site_label_3
_geom_torsion_atom_site_label_4
_geom_torsion
C6 C1 C2 O17 -176.6(4)
C6 C1 C2 C3 -0.3(6)
C27 O17 C2 C1 -41.2(6)
C27 O17 C2 C3 142.4(4)
C1 C2 C3 C4 -1.6(7)
O17 C2 C3 C4 174.8(4)
C1 C2 C3 N1 177.1(5)
O17 C2 C3 N1 -6.5(7)
O1 N1 C3 C4 65.7(7)
O2 N1 C3 C4 -110.7(6)
O1 N1 C3 C2 -113.0(6)
O2 N1 C3 C2 70.6(7)
C2 C3 C4 C5 2.1(7)
N1 C3 C4 C5 -176.6(5)
C3 C4 C5 C6 -0.6(7)
C3 C4 C5 N2 179.8(4)
O4 N2 C5 C4 -150.5(4)
O3 N2 C5 C4 28.1(6)
O4 N2 C5 C6 29.9(6)
O3 N2 C5 C6 -151.6(4)
C7 O18 C6 C1 10.1(6)
C7 O18 C6 C5 -172.0(4)
C2 C1 C6 O18 179.7(4)
C2 C1 C6 C5 1.8(6)
C4 C5 C6 O18 -179.3(4)
N2 C5 C6 O18 0.3(6)
C4 C5 C6 C1 -1.4(6)
N2 C5 C6 C1 178.3(4)
C6 O18 C7 C12 81.9(5)
C6 O18 C7 C8 -105.1(4)
C12 C7 C8 C9 4.3(6)
O18 C7 C8 C9 -168.4(4)
C12 C7 C8 C13 -172.9(4)
O18 C7 C8 C13 14.4(6)
C7 C8 C9 C10 -2.4(6)
C13 C8 C9 C10 174.9(4)
C8 C9 C10 C11 -2.3(6)
C8 C9 C10 C15 176.8(4)
C17 O19 C11 C12 -62.2(5)
C17 O19 C11 C10 123.6(4)
C9 C10 C11 C12 5.3(6)
C15 C10 C11 C12 -173.6(4)
C9 C10 C11 O19 179.3(3)
C15 C10 C11 O19 0.4(6)
C8 C7 C12 C11 -1.4(7)
O18 C7 C12 C11 171.4(4)
O19 C11 C12 C7 -177.5(4)
C10 C11 C12 C7 -3.5(6)
C14 O6 C13 O5 1.0(7)
C14 O6 C13 C8 -176.2(4)
C7 C8 C13 O5 14.2(7)
C9 C8 C13 O5 -162.8(5)
C7 C8 C13 O6 -168.6(4)
C9 C8 C13 O6 14.3(6)
C16 O8 C15 O7 -1.6(7)
C16 O8 C15 C10 176.9(4)
C9 C10 C15 O7 9.1(6)
C11 C10 C15 O7 -172.0(4)
C9 C10 C15 O8 -169.5(4)
C11 C10 C15 O8 9.5(6)
C11 O19 C17 C22 -5.6(6)
C11 O19 C17 C18 173.5(4)
O19 C17 C18 C19 -178.1(4)
C22 C17 C18 C19 1.1(6)
O19 C17 C18 N3 1.9(6)
C22 C17 C18 N3 -178.9(4)
O10 N3 C18 C19 39.6(6)
O9 N3 C18 C19 -139.2(5)
O10 N3 C18 C17 -140.4(5)
O9 N3 C18 C17 40.7(6)
C17 C18 C19 C20 -0.4(7)
N3 C18 C19 C20 179.6(4)
C18 C19 C20 C21 0.6(7)
C18 C19 C20 N4 -177.8(4)
O12 N4 C20 C19 -163.5(4)
O11 N4 C20 C19 14.6(6)
O12 N4 C20 C21 18.2(6)
O11 N4 C20 C21 -163.7(4)
C23 O20 C21 C22 -19.5(6)
C23 O20 C21 C20 162.4(4)
C19 C20 C21 O20 176.7(4)
N4 C20 C21 O20 -5.0(6)
C19 C20 C21 C22 -1.5(6)
N4 C20 C21 C22 176.8(4)
O19 C17 C22 C21 177.2(4)
C18 C17 C22 C21 -2.0(6)
O20 C21 C22 C17 -175.9(4)
C20 C21 C22 C17 2.2(6)
C21 O20 C23 C28 92.0(5)
C21 O20 C23 C24 -97.6(5)
C28 C23 C24 C25 -1.4(6)
O20 C23 C24 C25 -171.4(4)
C28 C23 C24 C29 -179.9(4)
O20 C23 C24 C29 10.0(6)
C23 C24 C25 C26 0.5(6)
C29 C24 C25 C26 179.1(4)
C24 C25 C26 C27 0.1(6)
C24 C25 C26 C31 -177.2(4)
C2 O17 C27 C28 -38.4(6)
C2 O17 C27 C26 144.5(4)
C25 C26 C27 C28 0.2(6)
C31 C26 C27 C28 177.1(4)
C25 C26 C27 O17 177.4(4)
C31 C26 C27 O17 -5.7(6)
O17 C27 C28 C23 -178.1(4)
C26 C27 C28 C23 -1.0(6)
O20 C23 C28 C27 171.7(4)
C24 C23 C28 C27 1.6(6)
C30 O14 C29 O13 4.5(7)
C30 O14 C29 C24 -176.6(4)
C25 C24 C29 O13 -153.0(5)
C23 C24 C29 O13 25.5(7)
C25 C24 C29 O14 28.1(6)
C23 C24 C29 O14 -153.4(4)
C32 O16 C31 O15 3.0(7)
C32 O16 C31 C26 -176.4(4)
C27 C26 C31 O15 -139.6(5)
C25 C26 C31 O15 37.4(6)
C27 C26 C31 O16 39.8(6)
C25 C26 C31 O16 -143.2(4)
C36 O21 C33 C34 -7(3)
O21 C33 C34 C35 32(3)
C33 C34 C35 C36 -40(2)
C33 O21 C36 C35 -22(2)
C34 C35 C36 O21 39(2)
